data_7108670
loop_
_publ_author_name
'Qi Gao'
'Xian-chun Tan'
'Ying-ming Pan'
'Heng-shan Wang'
'Ying Liang'

_publ_section_title
;
 Palladium-catalyzed formation of phenolic compounds by reaction of
 carbonyl compounds with carbon dioxide
;
_journal_name_full Chem.Commun.
_journal_page_first 12080
_journal_paper_doi 10.1039/c2cc37194d
_journal_volume 48
_journal_year 2012
_chemical_absolute_configuration unk
_chemical_formula_moiety 'C11 H12 O5'
_chemical_formula_sum 'C11 H12 O5'
_chemical_formula_weight 224.07
_chemical_name_systematic
;
?
;
_space_group_crystal_system orthorhombic
_space_group_IT_number 29
_space_group_name_Hall 'P 2c -2ac'
_space_group_name_H-M_alt 'P c a 21'
_symmetry_space_group_name_Hall 'P 2c -2ac'
_symmetry_space_group_name_H-M 'P c a 21'
_atom_sites_solution_hydrogens geom
_atom_sites_solution_primary direct
_atom_sites_solution_secondary difmap
_audit_creation_date 2012-09-15
_audit_creation_method
;
Olex2 1.1
(compiled 2011.02.15 svn.r1672, GUI svn.r3494)
;
_cell_angle_alpha 90.00
_cell_angle_beta 90.00
_cell_angle_gamma 90.00
_cell_formula_units_Z 4
_cell_length_a 20.4479(17)
_cell_length_b 3.9674(3)
_cell_length_c 13.2324(12)
_cell_measurement_reflns_used 2238
_cell_measurement_temperature 293(2)
_cell_measurement_theta_max 28.4777
_cell_measurement_theta_min 2.9791
_cell_volume 1073.48(16)
_computing_cell_refinement
;
CrysAlisPro, Agilent Technologies,
Version 1.171.35.21 (release 20-01-2012 CrysAlis171 .NET)
(compiled Jan 23 2012,18:06:46)
;
_computing_data_collection
;
CrysAlisPro, Agilent Technologies,
Version 1.171.35.21 (release 20-01-2012 CrysAlis171 .NET)
(compiled Jan 23 2012,18:06:46)
;
_computing_data_reduction
;
CrysAlisPro, Agilent Technologies,
Version 1.171.35.21 (release 20-01-2012 CrysAlis171 .NET)
(compiled Jan 23 2012,18:06:46)
;
_computing_molecular_graphics
;
O. V. Dolomanov, L. J. Bourhis, R. J. Gildea, J. A. K. Howard and H. Puschmann,
OLEX2: a complete structure solution, refinement and analysis program.
J. Appl. Cryst. (2009). 42, 339-341.
;
_computing_publication_material
;
O. V. Dolomanov, L. J. Bourhis, R. J. Gildea, J. A. K. Howard and H. Puschmann,
OLEX2: a complete structure solution, refinement and analysis program.
J. Appl. Cryst. (2009). 42, 339-341.
;
_computing_structure_refinement 'SHELXL-97 (Sheldrick, 1997)'
_computing_structure_solution 'A short history of SHELX (Sheldrick, 2007)/Bruker'
_diffrn_ambient_temperature 293(2)
_diffrn_detector_area_resol_mean 15.9784
_diffrn_measured_fraction_theta_full 0.998
_diffrn_measured_fraction_theta_max 0.998
_diffrn_measurement_details
;
1 omega -9.00 18.00 0.5000 30.0000
omega____ theta____ kappa____ phi______ frames
- -20.2889 -99.0000 150.0000 54

2 omega -13.00 14.00 0.5000 30.0000
omega____ theta____ kappa____ phi______ frames
- -20.2889 -99.0000 -90.0000 54

3 omega -49.00 45.00 0.5000 30.0000
omega____ theta____ kappa____ phi______ frames
- 21.5389 -57.0000 120.0000 188

4 omega -1.00 89.00 0.5000 30.0000
omega____ theta____ kappa____ phi______ frames
- 21.5389 57.0000 -90.0000 180

5 omega -11.00 45.00 0.5000 30.0000
omega____ theta____ kappa____ phi______ frames
- 21.5389 -57.0000 -60.0000 112

6 omega -44.00 53.00 0.5000 30.0000
omega____ theta____ kappa____ phi______ frames
- 21.5389 -38.0000 0.0000 194

7 omega -45.00 60.00 0.5000 30.0000
omega____ theta____ kappa____ phi______ frames
- 21.5389 19.0000 150.0000 210
;
_diffrn_measurement_device_type 'SuperNova, Single source at offset), Eos'
_diffrn_measurement_method '\w scans'
_diffrn_orient_matrix_UB_11 -0.0326640000
_diffrn_orient_matrix_UB_12 0.0267958000
_diffrn_orient_matrix_UB_13 -0.0159517000
_diffrn_orient_matrix_UB_21 -0.0093050000
_diffrn_orient_matrix_UB_22 0.0325268000
_diffrn_orient_matrix_UB_23 0.0507017000
_diffrn_orient_matrix_UB_31 0.0067947000
_diffrn_orient_matrix_UB_32 0.1737572000
_diffrn_orient_matrix_UB_33 -0.0070240000
_diffrn_radiation_monochromator mirror
_diffrn_radiation_type 'Mo K\a'
_diffrn_radiation_wavelength 0.7107
_diffrn_reflns_av_R_equivalents 0.0476
_diffrn_reflns_av_unetI/netI 0.0412
_diffrn_reflns_limit_h_max 25
_diffrn_reflns_limit_h_min -25
_diffrn_reflns_limit_k_max 4
_diffrn_reflns_limit_k_min -4
_diffrn_reflns_limit_l_max 16
_diffrn_reflns_limit_l_min -16
_diffrn_reflns_number 8509
_diffrn_reflns_theta_full 26.36
_diffrn_reflns_theta_max 26.36
_diffrn_reflns_theta_min 3.08
_diffrn_source 'SuperNova (Mo) X-ray Source'
_exptl_absorpt_coefficient_mu 0.110
_exptl_absorpt_correction_T_max 1.00000
_exptl_absorpt_correction_T_min 0.64048
_exptl_absorpt_correction_type multi-scan
_exptl_absorpt_process_details
;
CrysAlisPro, Agilent Technologies,
Version 1.171.35.21 (release 20-01-2012 CrysAlis171 .NET)
(compiled Jan 23 2012,18:06:46)
Empirical absorption correction using spherical harmonics,
implemented in SCALE3 ABSPACK scaling algorithm.
;
_exptl_crystal_colour colorless
_exptl_crystal_density_diffrn 1.386
_exptl_crystal_density_method 'not measured'
_exptl_crystal_description acicular
_exptl_crystal_F_000 368
_exptl_crystal_size_max 0.25
_exptl_crystal_size_mid 0.19
_exptl_crystal_size_min 0.08
_refine_diff_density_max 0.132
_refine_diff_density_min -0.148
_refine_diff_density_rms 0.038
_refine_ls_abs_structure_details 'Flack H D (1983), Acta Cryst. A39, 876-881'
_refine_ls_abs_structure_Flack 0.1(17)
_refine_ls_extinction_method none
_refine_ls_goodness_of_fit_ref 1.147
_refine_ls_hydrogen_treatment constr
_refine_ls_matrix_type full
_refine_ls_number_parameters 149
_refine_ls_number_reflns 2165
_refine_ls_number_restraints 1
_refine_ls_restrained_S_all 1.147
_refine_ls_R_factor_all 0.0686
_refine_ls_R_factor_gt 0.0526
_refine_ls_shift/su_max 0.001
_refine_ls_shift/su_mean 0.000
_refine_ls_structure_factor_coef Fsqd
_refine_ls_weighting_details 'calc w=1/[\s^2^(Fo^2^)+(0.0694P)^2^+0.0000P] where P=(Fo^2^+2Fc^2^)/3'
_refine_ls_weighting_scheme calc
_refine_ls_wR_factor_gt 0.1371
_refine_ls_wR_factor_ref 0.1491
_reflns_number_gt 1695
_reflns_number_total 2165
_reflns_threshold_expression >2sigma(I)
_cod_data_source_file c2cc37194d.txt
_cod_data_source_block 0914-pym-gq-5p46
_cod_original_cell_volume 1073.47(16)
_cod_database_code 7108670
_reflns_odcompleteness_completeness 99.63
_reflns_odcompleteness_iscentric 1
_reflns_odcompleteness_theta 26.32

loop_
_space_group_symop_id
_space_group_symop_operation_xyz
1 'x, y, z'
2 '-x, -y, z+1/2'
3 '-x+1/2, y, z+1/2'
4 'x+1/2, -y, z'

loop_
_atom_site_label
_atom_site_type_symbol
_atom_site_fract_x
_atom_site_fract_y
_atom_site_fract_z
_atom_site_U_iso_or_equiv
_atom_site_adp_type
_atom_site_occupancy
_atom_site_symmetry_multiplicity
_atom_site_calc_flag
_atom_site_refinement_flags
O1 O 0.53464(11) -0.0081(7) 0.6421(3) 0.0907(9) Uani 1 1 d .
H1 H 0.5139 0.0738 0.6891 0.136 Uiso 1 1 calc R
O2 O 0.51795(10) 0.2646(8) 0.8198(2) 0.0801(8) Uani 1 1 d .
O3 O 0.60494(9) 0.4293(5) 0.90750(17) 0.0600(6) Uani 1 1 d .
O4 O 0.84839(12) 0.0193(8) 0.6558(3) 0.0957(9) Uani 1 1 d .
O5 O 0.81831(10) 0.2692(6) 0.7970(2) 0.0739(7) Uani 1 1 d .
C1 C 0.56175(17) 0.5475(8) 0.9872(3) 0.0679(9) Uani 1 1 d .
H1A H 0.5342 0.7236 0.9614 0.102 Uiso 1 1 calc R
H1B H 0.5874 0.6329 1.0423 0.102 Uiso 1 1 calc R
H1C H 0.5351 0.3640 1.0105 0.102 Uiso 1 1 calc R
C2 C 0.57721(13) 0.2911(7) 0.8272(2) 0.0519(7) Uani 1 1 d .
C3 C 0.62339(13) 0.1720(6) 0.7503(2) 0.0483(6) Uani 1 1 d .
C4 C 0.59956(15) 0.0264(7) 0.6603(3) 0.0601(8) Uani 1 1 d .
C5 C 0.6434(2) -0.0836(8) 0.5887(3) 0.0663(9) Uani 1 1 d .
H5 H 0.6272 -0.1772 0.5294 0.080 Uiso 1 1 calc R
C6 C 0.70990(17) -0.0619(7) 0.6007(3) 0.0562(8) Uani 1 1 d .
C7 C 0.7532(2) -0.1909(8) 0.5184(3) 0.0746(10) Uani 1 1 d .
H7A H 0.7783 -0.3781 0.5431 0.112 Uiso 1 1 calc R
H7B H 0.7823 -0.0148 0.4969 0.112 Uiso 1 1 calc R
H7C H 0.7269 -0.2627 0.4623 0.112 Uiso 1 1 calc R
C8 C 0.73433(13) 0.0844(6) 0.6902(2) 0.0490(7) Uani 1 1 d .
C9 C 0.69040(13) 0.1989(6) 0.7632(3) 0.0488(7) Uani 1 1 d .
H9 H 0.7066 0.2959 0.8221 0.059 Uiso 1 1 calc R
C10 C 0.80507(14) 0.1150(7) 0.7098(3) 0.0572(8) Uani 1 1 d .
C11 C 0.88595(14) 0.3275(11) 0.8191(4) 0.0835(12) Uani 1 1 d .
H11A H 0.9081 0.3985 0.7588 0.125 Uiso 1 1 calc R
H11B H 0.9054 0.1232 0.8436 0.125 Uiso 1 1 calc R
H11C H 0.8896 0.5000 0.8696 0.125 Uiso 1 1 calc R

loop_
_atom_site_aniso_label
_atom_site_aniso_U_11
_atom_site_aniso_U_22
_atom_site_aniso_U_33
_atom_site_aniso_U_23
_atom_site_aniso_U_13
_atom_site_aniso_U_12
O1 0.0691(14) 0.123(2) 0.080(2) -0.0257(18) -0.0204(14) -0.0086(14)
O2 0.0497(11) 0.1065(18) 0.084(2) -0.0158(14) -0.0020(12) -0.0019(11)
O3 0.0496(10) 0.0774(13) 0.0531(13) -0.0103(11) 0.0040(11) -0.0031(10)
O4 0.0716(15) 0.128(2) 0.087(2) -0.0365(19) 0.0184(16) 0.0078(15)
O5 0.0493(11) 0.0921(15) 0.0804(19) -0.0221(15) 0.0078(12) -0.0034(10)
C1 0.0640(19) 0.0782(19) 0.062(2) -0.0096(18) 0.0088(17) 0.0003(16)
C2 0.0480(14) 0.0544(15) 0.0533(19) 0.0038(13) -0.0051(14) -0.0038(13)
C3 0.0532(14) 0.0467(13) 0.0451(17) 0.0037(12) 0.0006(13) -0.0057(12)
C4 0.0650(18) 0.0617(17) 0.0536(19) -0.0022(15) -0.0120(17) -0.0033(14)
C5 0.093(3) 0.0599(18) 0.046(2) -0.0057(15) -0.0108(17) -0.0035(17)
C6 0.080(2) 0.0436(13) 0.0446(19) 0.0046(13) 0.0034(16) 0.0000(14)
C7 0.105(3) 0.0644(17) 0.054(2) -0.0075(17) 0.011(2) -0.0003(19)
C8 0.0599(16) 0.0416(12) 0.0454(19) 0.0034(12) 0.0048(13) -0.0023(12)
C9 0.0555(14) 0.0431(13) 0.0477(17) 0.0048(13) -0.0023(14) -0.0021(11)
C10 0.0622(18) 0.0534(15) 0.056(2) 0.0003(15) 0.0124(16) 0.0026(13)
C11 0.0505(16) 0.089(2) 0.111(4) -0.020(2) 0.003(2) -0.0019(16)

loop_
_atom_type_symbol
_atom_type_description
_atom_type_scat_dispersion_real
_atom_type_scat_dispersion_imag
_atom_type_scat_source
C C 0.0033 0.0016 'International Tables Vol C Tables 4.2.6.8 and 6.1.1.4'
H H 0.0000 0.0000 'International Tables Vol C Tables 4.2.6.8 and 6.1.1.4'
O O 0.0106 0.0060 'International Tables Vol C Tables 4.2.6.8 and 6.1.1.4'

loop_
_geom_angle_atom_site_label_1
_geom_angle_atom_site_label_2
_geom_angle_atom_site_label_3
_geom_angle
C4 O1 H1 109.5
C2 O3 C1 117.1(2)
C10 O5 C11 116.5(3)
O3 C1 H1A 109.5
O3 C1 H1B 109.5
O3 C1 H1C 109.5
H1A C1 H1B 109.5
H1A C1 H1C 109.5
H1B C1 H1C 109.5
O2 C2 O3 121.7(3)
O2 C2 C3 123.8(3)
O3 C2 C3 114.5(2)
C4 C3 C2 119.7(2)
C9 C3 C2 121.8(3)
C9 C3 C4 118.5(3)
O1 C4 C3 121.9(3)
O1 C4 C5 119.0(3)
C5 C4 C3 119.1(3)
C4 C5 H5 118.4
C6 C5 C4 123.2(3)
C6 C5 H5 118.4
C5 C6 C7 118.8(3)
C5 C6 C8 118.2(3)
C8 C6 C7 122.9(3)
C6 C7 H7A 109.5
C6 C7 H7B 109.5
C6 C7 H7C 109.5
H7A C7 H7B 109.5
H7A C7 H7C 109.5
H7B C7 H7C 109.5
C6 C8 C10 121.9(3)
C9 C8 C6 119.2(3)
C9 C8 C10 118.9(3)
C3 C9 C8 121.8(3)
C3 C9 H9 119.1
C8 C9 H9 119.1
O4 C10 O5 120.7(3)
O4 C10 C8 126.4(3)
O5 C10 C8 112.9(2)
O5 C11 H11A 109.5
O5 C11 H11B 109.5
O5 C11 H11C 109.5
H11A C11 H11B 109.5
H11A C11 H11C 109.5
H11B C11 H11C 109.5

loop_
_geom_bond_atom_site_label_1
_geom_bond_atom_site_label_2
_geom_bond_distance
O1 H1 0.8200
O1 C4 1.356(4)
O2 C2 1.220(3)
O3 C1 1.453(4)
O3 C2 1.324(4)
O4 C10 1.200(4)
O5 C10 1.333(4)
O5 C11 1.432(4)
C1 H1A 0.9600
C1 H1B 0.9600
C1 H1C 0.9600
C2 C3 1.466(4)
C3 C4 1.411(5)
C3 C9 1.385(3)
C4 C5 1.374(5)
C5 H5 0.9300
C5 C6 1.372(5)
C6 C7 1.494(5)
C6 C8 1.411(4)
C7 H7A 0.9600
C7 H7B 0.9600
C7 H7C 0.9600
C8 C9 1.394(4)
C8 C10 1.475(4)
C9 H9 0.9300
C11 H11A 0.9600
C11 H11B 0.9600
C11 H11C 0.9600

loop_
_geom_torsion_atom_site_label_1
_geom_torsion_atom_site_label_2
_geom_torsion_atom_site_label_3
_geom_torsion_atom_site_label_4
_geom_torsion
O1 C4 C5 C6 -179.5(3)
O2 C2 C3 C4 2.1(4)
O2 C2 C3 C9 -178.1(3)
O3 C2 C3 C4 -178.7(3)
O3 C2 C3 C9 1.1(4)
C1 O3 C2 O2 0.3(4)
C1 O3 C2 C3 -179.0(2)
C2 C3 C4 O1 -0.1(4)
C2 C3 C4 C5 179.9(3)
C2 C3 C9 C8 179.8(2)
C3 C4 C5 C6 0.6(5)
C4 C3 C9 C8 -0.4(4)
C4 C5 C6 C7 179.7(3)
C4 C5 C6 C8 -0.9(5)
C5 C6 C8 C9 0.4(4)
C5 C6 C8 C10 179.4(3)
C6 C8 C9 C3 0.2(4)
C6 C8 C10 O4 -1.3(5)
C6 C8 C10 O5 178.1(2)
C7 C6 C8 C9 179.9(3)
C7 C6 C8 C10 -1.1(4)
C9 C3 C4 O1 -179.9(3)
C9 C3 C4 C5 0.0(4)
C9 C8 C10 O4 177.7(3)
C9 C8 C10 O5 -3.0(4)
C10 C8 C9 C3 -178.8(3)
C11 O5 C10 O4 3.0(5)
C11 O5 C10 C8 -176.4(3)
